data_1532686
loop_
_publ_author_name
'Delgado, G.E.'
'Quintero, M.'
'Tovar, R.'
'Quintero, E.'

_publ_section_title
;
 X-ray powder diffraction study of the semiconducting alloy Cu2 Cd0.5
 Mn0.5 Ge Se4
;
_journal_name_full 'Crystal Research and Technology'
_journal_page_first 807
_journal_page_last 810
_journal_volume 39
_journal_year 2004
_chemical_formula_sum 'Cd0.52 Cu2 Ge Mn0.48 Se4'
_chemical_name_systematic 'Cu2 (Cd0.52 Mn0.48) (Ge Se4)'
_space_group_IT_number 31
_symmetry_space_group_name_Hall 'P 2ac -2'
_symmetry_space_group_name_H-M 'P m n 21'
_cell_angle_alpha 90
_cell_angle_beta 90
_cell_angle_gamma 90
_cell_formula_units_Z 2
_cell_length_a 8.0253
_cell_length_b 6.8591
_cell_length_c 6.5734
_cell_volume 361.842
_citation_journal_id_ASTM CRTEDF
_cod_data_source_file Delgado_CRTEDF_2004_1254.cif
_cod_data_source_block Cd0.52Cu2Ge1Mn0.48Se4
_cod_original_cell_volume 361.8416
_cod_original_formula_sum 'Cd0.52 Cu2 Ge1 Mn0.48 Se4'
_cod_database_code 1532686

loop_
_symmetry_equiv_pos_as_xyz
x,y,z
-x+1/2,-y,z+1/2
-x,y,z
x+1/2,-y,z+1/2

loop_
_atom_site_label
_atom_site_type_symbol
_atom_site_fract_x
_atom_site_fract_y
_atom_site_fract_z
_atom_site_occupancy
_atom_site_U_iso_or_equiv
Se2 Se-2 0 0.655 0.089 1 0.0
Se1 Se-2 0.236 0.159 0.065 1 0.0
Cu1 Cu+1 0.253 0.82 0.196 1 0.0
Ge1 Ge+4 0 0.321 0.191 1 0.0
Se3 Se-2 0 0.31 0.559 1 0.0
Cd1 Cd+2 0 0.658 0.699 0.52 0.0
Mn1 Mn+2 0 0.658 0.699 0.48 0.0
